data_2215830
loop_
_publ_author_name
'Li-Li Kong'
'Shan Gao'
'Li-Hua Huo'

_publ_section_title
Triaqua[3-(4-carboxylatophenoxy)propionato-\k<i>O</i>](1,10-phenanthroline-\k^2^<i>N</i>,<i>N</i>')zinc(II)
_journal_coeditor_code BX2110
_journal_issue 11
_journal_name_full 'Acta Crystallographica Section E'
_journal_page_first m2800
_journal_page_last m2801
_journal_paper_doi 10.1107/S1600536807051318
_journal_volume 63
_journal_year 2007
_chemical_formula_iupac '[Zn (C10 H8 O5) (C12 H8 N2) (H2 O)3]'
_chemical_formula_moiety 'C22 H22 N2 O8 Zn'
_chemical_formula_sum 'C22 H22 N2 O8 Zn'
_chemical_formula_weight 507.79
_chemical_name_systematic
;
Triaqua[3-(4-carboxylatophenoxy)propionato-\kO](1,10-phenanthroline-
\k^2^N,N')zinc(II)
;
_space_group_IT_number 2
_symmetry_cell_setting triclinic
_symmetry_space_group_name_Hall '-P 1'
_symmetry_space_group_name_H-M 'P -1'
_atom_sites_solution_hydrogens geom
_atom_sites_solution_primary direct
_atom_sites_solution_secondary difmap
_audit_creation_method SHELXL-97
_cell_angle_alpha 113.31(3)
_cell_angle_beta 103.62(3)
_cell_angle_gamma 100.99(3)
_cell_formula_units_Z 2
_cell_length_a 7.7101(15)
_cell_length_b 12.987(3)
_cell_length_c 13.059(3)
_cell_measurement_reflns_used 9001
_cell_measurement_temperature 295(2)
_cell_measurement_theta_max 27.45
_cell_measurement_theta_min 3.09
_cell_volume 1106.5(6)
_computing_cell_refinement 'RAPID-AUTO (Rigaku, 1998)'
_computing_data_collection 'RAPID-AUTO (Rigaku, 1998)'
_computing_data_reduction 'CrystalStructure (Rigaku/MSC 2002)'
_computing_molecular_graphics 'ORTEPII (Johnson, 1976)'
_computing_publication_material 'SHELXL97 (Sheldrick, 1997)'
_computing_structure_refinement 'SHELXL97 (Sheldrick, 1997)'
_computing_structure_solution 'SHELXS97 (Sheldrick, 1997)'
_diffrn_ambient_temperature 295(2)
_diffrn_detector_area_resol_mean 10.000
_diffrn_measured_fraction_theta_full 0.992
_diffrn_measured_fraction_theta_max 0.992
_diffrn_measurement_device_type 'Rigaku R-AXIS RAPID'
_diffrn_measurement_method \w
_diffrn_radiation_monochromator graphite
_diffrn_radiation_source 'fine-focus sealed tube'
_diffrn_radiation_type MoK\a
_diffrn_radiation_wavelength 0.71073
_diffrn_reflns_av_R_equivalents 0.0222
_diffrn_reflns_av_sigmaI/netI 0.0321
_diffrn_reflns_limit_h_max 9
_diffrn_reflns_limit_h_min -10
_diffrn_reflns_limit_k_max 16
_diffrn_reflns_limit_k_min -16
_diffrn_reflns_limit_l_max 16
_diffrn_reflns_limit_l_min -16
_diffrn_reflns_number 10928
_diffrn_reflns_theta_full 27.46
_diffrn_reflns_theta_max 27.46
_diffrn_reflns_theta_min 3.09
_diffrn_standards_decay_% 0
_diffrn_standards_interval_count 0
_diffrn_standards_interval_time 0
_diffrn_standards_number 0
_exptl_absorpt_coefficient_mu 1.162
_exptl_absorpt_correction_T_max 0.8009
_exptl_absorpt_correction_T_min 0.6935
_exptl_absorpt_correction_type multi-scan
_exptl_absorpt_process_details '(ABSCOR; Higashi, 1995)'
_exptl_crystal_colour colorless
_exptl_crystal_density_diffrn 1.524
_exptl_crystal_density_method 'not measured'
_exptl_crystal_description block
_exptl_crystal_F_000 524
_exptl_crystal_size_max 0.34
_exptl_crystal_size_mid 0.24
_exptl_crystal_size_min 0.20
_refine_diff_density_max 0.393
_refine_diff_density_min -0.325
_refine_ls_extinction_method none
_refine_ls_goodness_of_fit_ref 1.158
_refine_ls_hydrogen_treatment mixed
_refine_ls_matrix_type full
_refine_ls_number_parameters 316
_refine_ls_number_reflns 5015
_refine_ls_number_restraints 9
_refine_ls_restrained_S_all 1.157
_refine_ls_R_factor_all 0.0435
_refine_ls_R_factor_gt 0.0315
_refine_ls_shift/su_max 0.000
_refine_ls_shift/su_mean 0.000
_refine_ls_structure_factor_coef Fsqd
_refine_ls_weighting_details 'calc w=1/[\s^2^(Fo^2^)+(0.041P)^2^+0.6471P] where P=(Fo^2^+2Fc^2^)/3'
_refine_ls_weighting_scheme calc
_refine_ls_wR_factor_gt 0.0776
_refine_ls_wR_factor_ref 0.1005
_reflns_number_gt 4188
_reflns_number_total 5015
_reflns_threshold_expression I>2\s(I)
_cod_data_source_file bx2110.cif
_cod_data_source_block I
_cod_original_cell_volume 1106.4(4)
_cod_database_code 2215830
_cod_database_fobs_code 2215830

loop_
_symmetry_equiv_pos_as_xyz
'x, y, z'
'-x, -y, -z'

loop_
_atom_site_type_symbol
_atom_site_label
_atom_site_fract_x
_atom_site_fract_y
_atom_site_fract_z
_atom_site_U_iso_or_equiv
_atom_site_adp_type
_atom_site_calc_flag
_atom_site_refinement_flags
_atom_site_occupancy
Zn Zn1 0.45725(4) 0.57914(2) 0.84281(2) 0.03132(10) Uani d . 1
O O1 0.5645(2) 0.44139(14) 0.82196(16) 0.0356(4) Uani d . 1
O O1W 0.5203(3) 0.64632(17) 1.02239(16) 0.0399(4) Uani d D 1
H H1W1 0.633(2) 0.684(2) 1.070(2) 0.060 Uiso d D 1
H H1W2 0.466(3) 0.600(2) 1.044(3) 0.060 Uiso d D 1
O O2W 0.1961(2) 0.46005(17) 0.8234(2) 0.0456(5) Uani d D 1
H H2W1 0.098(3) 0.478(3) 0.832(3) 0.068 Uiso d D 1
H H2W2 0.187(4) 0.3925(16) 0.819(3) 0.068 Uiso d D 1
O O3W 0.7211(3) 0.68984(15) 0.86547(16) 0.0385(4) Uani d D 1
H H3W1 0.782(4) 0.7501(16) 0.9330(16) 0.058 Uiso d D 1
H H3W2 0.777(4) 0.6381(18) 0.857(2) 0.058 Uiso d D 1
O O2 0.8616(2) 0.50571(15) 0.83328(17) 0.0398(4) Uani d . 1
O O3 0.5297(2) 0.20884(15) 0.59373(16) 0.0397(4) Uani d . 1
O O4 -0.0807(3) -0.13327(18) 0.08476(18) 0.0570(5) Uani d . 1
O O5 -0.1526(3) -0.23347(16) 0.18182(19) 0.0509(5) Uani d . 1
N N1 0.3454(3) 0.52921(18) 0.65624(18) 0.0345(4) Uani d . 1
N N2 0.3334(3) 0.71451(19) 0.84272(19) 0.0385(5) Uani d . 1
C C1 0.7219(3) 0.4274(2) 0.81742(19) 0.0295(5) Uani d . 1
C C2 0.7365(3) 0.3056(2) 0.7931(2) 0.0355(5) Uani d . 1
H H1 0.8385 0.2951 0.7626 0.043 Uiso calc R 1
H H2 0.7678 0.3012 0.8673 0.043 Uiso calc R 1
C C3 0.5579(3) 0.2060(2) 0.7053(2) 0.0355(5) Uani d . 1
H H3 0.5705 0.1307 0.6976 0.043 Uiso calc R 1
H H4 0.4521 0.2173 0.7314 0.043 Uiso calc R 1
C C4 0.3857(3) 0.1200(2) 0.4968(2) 0.0344(5) Uani d . 1
C C5 0.3654(4) 0.1241(2) 0.3900(2) 0.0402(6) Uani d . 1
H H5 0.4480 0.1852 0.3882 0.048 Uiso calc R 1
C C6 0.2245(4) 0.0390(2) 0.2872(2) 0.0401(6) Uani d . 1
H H7 0.2126 0.0431 0.2165 0.048 Uiso calc R 1
C C7 0.0988(3) -0.0537(2) 0.2878(2) 0.0351(5) Uani d . 1
C C8 0.1205(4) -0.0569(2) 0.3944(2) 0.0387(6) Uani d . 1
H H8 0.0388 -0.1184 0.3962 0.046 Uiso calc R 1
C C9 0.2617(4) 0.0295(2) 0.4990(2) 0.0402(6) Uani d . 1
H H9 0.2726 0.0264 0.5701 0.048 Uiso calc R 1
C C10 -0.0562(4) -0.1477(2) 0.1751(2) 0.0398(6) Uani d . 1
C C11 0.3223(5) 0.8017(3) 0.9337(3) 0.0589(8) Uani d . 1
H H11 0.3635 0.8051 1.0082 0.071 Uiso calc R 1
C C12 0.2510(6) 0.8896(3) 0.9231(4) 0.0763(11) Uani d . 1
H H12 0.2439 0.9495 0.9895 0.092 Uiso calc R 1
C C13 0.1922(5) 0.8871(3) 0.8158(4) 0.0677(10) Uani d . 1
H H13 0.1487 0.9468 0.8085 0.081 Uiso calc R 1
C C14 0.1975(4) 0.7939(3) 0.7155(3) 0.0494(7) Uani d . 1
C C15 0.1320(4) 0.7806(3) 0.5974(3) 0.0577(9) Uani d . 1
H H15 0.0866 0.8377 0.5850 0.069 Uiso calc R 1
C C16 0.1350(4) 0.6879(3) 0.5048(3) 0.0576(9) Uani d . 1
H H16 0.0908 0.6816 0.4292 0.069 Uiso calc R 1
C C17 0.2049(4) 0.5973(3) 0.5191(3) 0.0462(7) Uani d . 1
C C18 0.2051(4) 0.4961(3) 0.4253(3) 0.0554(8) Uani d . 1
H H18 0.1600 0.4845 0.3477 0.066 Uiso calc R 1
C C19 0.2713(4) 0.4148(3) 0.4477(3) 0.0528(7) Uani d . 1
H H19 0.2698 0.3466 0.3857 0.063 Uiso calc R 1
C C20 0.3419(4) 0.4346(2) 0.5653(2) 0.0431(6) Uani d . 1
H H20 0.3882 0.3787 0.5798 0.052 Uiso calc R 1
C C21 0.2761(3) 0.6098(2) 0.6346(2) 0.0347(5) Uani d . 1
C C22 0.2709(3) 0.7089(2) 0.7338(2) 0.0368(5) Uani d . 1

loop_
_atom_site_aniso_label
_atom_site_aniso_U_11
_atom_site_aniso_U_22
_atom_site_aniso_U_33
_atom_site_aniso_U_12
_atom_site_aniso_U_13
_atom_site_aniso_U_23
Zn1 0.03197(15) 0.03128(15) 0.03090(16) 0.01282(11) 0.00887(11) 0.01442(12)
O1 0.0275(8) 0.0317(9) 0.0519(11) 0.0129(7) 0.0167(7) 0.0200(8)
O1W 0.0366(9) 0.0456(10) 0.0323(9) 0.0045(8) 0.0085(7) 0.0186(8)
O2W 0.0261(8) 0.0430(10) 0.0799(15) 0.0153(8) 0.0216(9) 0.0362(11)
O3W 0.0400(9) 0.0313(9) 0.0369(10) 0.0082(8) 0.0113(8) 0.0115(8)
O2 0.0304(9) 0.0338(9) 0.0563(12) 0.0095(8) 0.0197(8) 0.0195(9)
O3 0.0370(9) 0.0304(9) 0.0369(10) -0.0007(7) 0.0087(8) 0.0090(8)
O4 0.0700(14) 0.0369(10) 0.0395(11) 0.0023(10) 0.0031(10) 0.0098(9)
O5 0.0393(10) 0.0349(10) 0.0579(13) -0.0018(8) -0.0010(9) 0.0182(9)
N1 0.0305(10) 0.0351(11) 0.0332(11) 0.0045(9) 0.0096(8) 0.0149(9)
N2 0.0415(11) 0.0355(11) 0.0391(12) 0.0166(10) 0.0111(9) 0.0173(10)
C1 0.0312(11) 0.0314(11) 0.0233(11) 0.0119(10) 0.0088(9) 0.0094(9)
C2 0.0315(12) 0.0305(12) 0.0412(14) 0.0131(10) 0.0098(10) 0.0135(11)
C3 0.0326(12) 0.0293(12) 0.0389(13) 0.0082(10) 0.0104(10) 0.0122(11)
C4 0.0298(11) 0.0283(11) 0.0362(13) 0.0078(10) 0.0095(10) 0.0081(10)
C5 0.0397(13) 0.0307(12) 0.0437(15) 0.0047(11) 0.0141(11) 0.0141(11)
C6 0.0421(14) 0.0350(13) 0.0389(14) 0.0089(11) 0.0143(11) 0.0144(11)
C7 0.0313(12) 0.0257(11) 0.0403(13) 0.0109(10) 0.0083(10) 0.0090(10)
C8 0.0350(12) 0.0283(12) 0.0453(15) 0.0047(10) 0.0112(11) 0.0140(11)
C9 0.0423(14) 0.0354(13) 0.0375(14) 0.0093(11) 0.0121(11) 0.0140(11)
C10 0.0375(13) 0.0279(12) 0.0428(15) 0.0140(11) 0.0056(11) 0.0088(11)
C11 0.079(2) 0.0516(18) 0.0494(18) 0.0348(17) 0.0232(16) 0.0190(15)
C12 0.099(3) 0.056(2) 0.079(3) 0.052(2) 0.034(2) 0.0220(19)
C13 0.065(2) 0.0548(19) 0.094(3) 0.0352(17) 0.022(2) 0.040(2)
C14 0.0349(13) 0.0506(16) 0.072(2) 0.0144(13) 0.0125(13) 0.0403(16)
C15 0.0395(15) 0.066(2) 0.083(2) 0.0134(15) 0.0094(15) 0.057(2)
C16 0.0354(14) 0.086(2) 0.066(2) 0.0094(15) 0.0071(14) 0.059(2)
C17 0.0311(12) 0.0660(18) 0.0423(15) 0.0023(13) 0.0079(11) 0.0344(15)
C18 0.0416(15) 0.079(2) 0.0339(15) -0.0026(15) 0.0082(12) 0.0269(16)
C19 0.0420(15) 0.0608(19) 0.0356(15) 0.0008(14) 0.0143(12) 0.0098(14)
C20 0.0377(13) 0.0421(14) 0.0410(15) 0.0057(12) 0.0150(11) 0.0135(12)
C21 0.0259(11) 0.0418(13) 0.0376(13) 0.0058(10) 0.0072(9) 0.0237(11)
C22 0.0274(11) 0.0388(13) 0.0466(15) 0.0093(10) 0.0081(10) 0.0250(12)

loop_
_atom_type_symbol
_atom_type_description
_atom_type_scat_dispersion_real
_atom_type_scat_dispersion_imag
_atom_type_scat_source
C C 0.0033 0.0016 'International Tables Vol C Tables 4.2.6.8 and 6.1.1.4'
H H 0.0000 0.0000 'International Tables Vol C Tables 4.2.6.8 and 6.1.1.4'
N N 0.0061 0.0033 'International Tables Vol C Tables 4.2.6.8 and 6.1.1.4'
O O 0.0106 0.0060 'International Tables Vol C Tables 4.2.6.8 and 6.1.1.4'
Zn Zn 0.2839 1.4301 'International Tables Vol C Tables 4.2.6.8 and 6.1.1.4'

loop_
_geom_angle_atom_site_label_1
_geom_angle_atom_site_label_2
_geom_angle_atom_site_label_3
_geom_angle
_geom_angle_publ_flag
O1W Zn1 O1 95.99(8) yes
O1W Zn1 O3W 91.68(8) yes
O1 Zn1 O3W 90.86(7) yes
O1W Zn1 N2 90.54(9) yes
O1 Zn1 N2 173.43(8) yes
O3W Zn1 N2 89.68(8) yes
O1W Zn1 N1 167.19(8) yes
O1 Zn1 N1 95.91(8) yes
O3W Zn1 N1 92.87(8) yes
N2 Zn1 N1 77.52(9) yes
O1W Zn1 O2W 87.19(9) yes
O1 Zn1 O2W 86.15(7) yes
O3W Zn1 O2W 176.67(7) yes
N2 Zn1 O2W 93.45(8) yes
N1 Zn1 O2W 88.90(9) yes
C1 O1 Zn1 133.85(16) ?
Zn1 O1W H1W1 121(2) ?
Zn1 O1W H1W2 115(2) ?
H1W1 O1W H1W2 110.3(16) ?
Zn1 O2W H2W1 126(2) ?
Zn1 O2W H2W2 123(2) ?
H2W1 O2W H2W2 110(4) ?
Zn1 O3W H3W1 118(2) ?
Zn1 O3W H3W2 96(2) ?
H3W1 O3W H3W2 109.1(16) ?
C4 O3 C3 117.65(19) ?
C20 N1 C21 118.5(2) ?
C20 N1 Zn1 128.33(19) ?
C21 N1 Zn1 113.14(17) ?
C11 N2 C22 118.5(2) ?
C11 N2 Zn1 128.2(2) ?
C22 N2 Zn1 113.17(17) ?
O2 C1 O1 124.9(2) ?
O2 C1 C2 119.1(2) ?
O1 C1 C2 116.0(2) ?
C3 C2 C1 113.5(2) ?
C3 C2 H1 108.9 ?
C1 C2 H1 108.9 ?
C3 C2 H2 108.9 ?
C1 C2 H2 108.9 ?
H1 C2 H2 107.7 ?
O3 C3 C2 106.5(2) ?
O3 C3 H3 110.4 ?
C2 C3 H3 110.4 ?
O3 C3 H4 110.4 ?
C2 C3 H4 110.4 ?
H3 C3 H4 108.6 ?
O3 C4 C9 124.6(2) ?
O3 C4 C5 116.0(2) ?
C9 C4 C5 119.4(2) ?
C6 C5 C4 120.7(2) ?
C6 C5 H5 119.7 ?
C4 C5 H5 119.7 ?
C5 C6 C7 120.7(3) ?
C5 C6 H7 119.7 ?
C7 C6 H7 119.7 ?
C8 C7 C6 118.1(2) ?
C8 C7 C10 120.8(2) ?
C6 C7 C10 121.0(2) ?
C7 C8 C9 121.6(2) ?
C7 C8 H8 119.2 ?
C9 C8 H8 119.2 ?
C4 C9 C8 119.6(3) ?
C4 C9 H9 120.2 ?
C8 C9 H9 120.2 ?
O4 C10 O5 125.6(3) ?
O4 C10 C7 117.7(2) ?
O5 C10 C7 116.7(2) ?
N2 C11 C12 122.7(3) ?
N2 C11 H11 118.7 ?
C12 C11 H11 118.7 ?
C13 C12 C11 119.7(3) ?
C13 C12 H12 120.2 ?
C11 C12 H12 120.2 ?
C12 C13 C14 119.6(3) ?
C12 C13 H13 120.2 ?
C14 C13 H13 120.2 ?
C13 C14 C22 117.1(3) ?
C13 C14 C15 124.0(3) ?
C22 C14 C15 119.0(3) ?
C16 C15 C14 121.3(3) ?
C16 C15 H15 119.4 ?
C14 C15 H15 119.4 ?
C15 C16 C17 121.6(3) ?
C15 C16 H16 119.2 ?
C17 C16 H16 119.2 ?
C18 C17 C21 117.2(3) ?
C18 C17 C16 124.3(3) ?
C21 C17 C16 118.5(3) ?
C19 C18 C17 119.9(3) ?
C19 C18 H18 120.0 ?
C17 C18 H18 120.0 ?
C18 C19 C20 119.3(3) ?
C18 C19 H19 120.3 ?
C20 C19 H19 120.3 ?
N1 C20 C19 122.7(3) ?
N1 C20 H20 118.7 ?
C19 C20 H20 118.7 ?
N1 C21 C17 122.4(3) ?
N1 C21 C22 117.9(2) ?
C17 C21 C22 119.8(2) ?
N2 C22 C14 122.4(3) ?
N2 C22 C21 117.7(2) ?
C14 C22 C21 119.9(2) ?

loop_
_geom_bond_atom_site_label_1
_geom_bond_atom_site_label_2
_geom_bond_distance
_geom_bond_publ_flag
Zn1 O1W 2.0443(19) yes
Zn1 O1 2.0598(16) yes
Zn1 O3W 2.135(2) yes
Zn1 N2 2.155(2) yes
Zn1 N1 2.156(2) yes
Zn1 O2W 2.1848(19) yes
O1 C1 1.272(3) ?
O1W H1W1 0.847(10) ?
O1W H1W2 0.84(3) ?
O2W H2W1 0.85(3) ?
O2W H2W2 0.84(3) ?
O3W H3W1 0.853(10) ?
O3W H3W2 0.85(3) ?
O2 C1 1.244(3) ?
O3 C4 1.364(3) ?
O3 C3 1.437(3) ?
O4 C10 1.244(3) ?
O5 C10 1.262(3) ?
N1 C20 1.319(3) ?
N1 C21 1.355(3) ?
N2 C11 1.312(4) ?
N2 C22 1.357(3) ?
C1 C2 1.517(3) ?
C2 C3 1.512(3) ?
C2 H1 0.9700 ?
C2 H2 0.9700 ?
C3 H3 0.9700 ?
C3 H4 0.9700 ?
C4 C9 1.381(4) ?
C4 C5 1.390(4) ?
C5 C6 1.373(4) ?
C5 H5 0.9300 ?
C6 C7 1.398(4) ?
C6 H7 0.9300 ?
C7 C8 1.381(4) ?
C7 C10 1.509(4) ?
C8 C9 1.390(4) ?
C8 H8 0.9300 ?
C9 H9 0.9300 ?
C11 C12 1.397(4) ?
C11 H11 0.9300 ?
C12 C13 1.353(5) ?
C12 H12 0.9300 ?
C13 C14 1.404(5) ?
C13 H13 0.9300 ?
C14 C22 1.408(4) ?
C14 C15 1.432(4) ?
C15 C16 1.336(5) ?
C15 H15 0.9300 ?
C16 C17 1.441(4) ?
C16 H16 0.9300 ?
C17 C18 1.399(5) ?
C17 C21 1.409(3) ?
C18 C19 1.357(5) ?
C18 H18 0.9300 ?
C19 C20 1.399(4) ?
C19 H19 0.9300 ?
C20 H20 0.9300 ?
C21 C22 1.435(4) ?

loop_
_geom_hbond_atom_site_label_D
_geom_hbond_atom_site_label_H
_geom_hbond_atom_site_label_A
_geom_hbond_site_symmetry_A
_geom_hbond_distance_DH
_geom_hbond_distance_HA
_geom_hbond_distance_DA
_geom_hbond_angle_DHA
_geom_hbond_publ_flag
O1W H1W1 O5 1_666 0.847(10) 1.725(11) 2.566(3) 172(3) yes
O1W H1W2 O1 2_667 0.84(3) 2.071(18) 2.834(3) 150(3) yes
O2W H2W1 O2 1_455 0.85(3) 1.93(3) 2.775(2) 174(3) yes
O2W H2W2 O5 2_556 0.84(3) 2.03(3) 2.869(3) 176(3) yes
O3W H3W1 O4 1_666 0.853(10) 1.835(11) 2.684(3) 173(3) yes
O3W H3W2 O2 . 0.85(3) 1.89(3) 2.734(3) 170(3) yes
O3W H3W2 O1 . 0.85(3) 2.56(3) 2.989(3) 113(2) yes

loop_
_geom_torsion_atom_site_label_1
_geom_torsion_atom_site_label_2
_geom_torsion_atom_site_label_3
_geom_torsion_atom_site_label_4
_geom_torsion
O1W Zn1 O1 C1 -95.5(2)
O3W Zn1 O1 C1 -3.7(2)
N1 Zn1 O1 C1 89.3(2)
O2W Zn1 O1 C1 177.8(2)
O1W Zn1 N1 C20 -153.9(3)
O1 Zn1 N1 C20 4.3(2)
O3W Zn1 N1 C20 95.5(2)
N2 Zn1 N1 C20 -175.5(2)
O2W Zn1 N1 C20 -81.7(2)
O1W Zn1 N1 C21 28.0(4)
O1 Zn1 N1 C21 -173.77(16)
O3W Zn1 N1 C21 -82.61(17)
N2 Zn1 N1 C21 6.43(16)
O2W Zn1 N1 C21 100.21(16)
O1W Zn1 N2 C11 1.9(3)
O3W Zn1 N2 C11 -89.8(3)
N1 Zn1 N2 C11 177.2(3)
O2W Zn1 N2 C11 89.1(3)
O1W Zn1 N2 C22 177.79(18)
O3W Zn1 N2 C22 86.11(18)
N1 Zn1 N2 C22 -6.89(17)
O2W Zn1 N2 C22 -95.00(19)
Zn1 O1 C1 O2 4.9(4)
Zn1 O1 C1 C2 -176.39(16)
O2 C1 C2 C3 -143.6(2)
O1 C1 C2 C3 37.6(3)
C4 O3 C3 C2 174.05(19)
C1 C2 C3 O3 64.8(3)
C3 O3 C4 C9 2.0(3)
C3 O3 C4 C5 -178.6(2)
O3 C4 C5 C6 -179.8(2)
C9 C4 C5 C6 -0.4(4)
C4 C5 C6 C7 -0.1(4)
C5 C6 C7 C8 0.0(4)
C5 C6 C7 C10 -179.9(2)
C6 C7 C8 C9 0.5(4)
C10 C7 C8 C9 -179.5(2)
O3 C4 C9 C8 -179.6(2)
C5 C4 C9 C8 1.0(4)
C7 C8 C9 C4 -1.1(4)
C8 C7 C10 O4 172.6(2)
C6 C7 C10 O4 -7.4(4)
C8 C7 C10 O5 -5.9(4)
C6 C7 C10 O5 174.0(2)
C22 N2 C11 C12 -0.8(5)
Zn1 N2 C11 C12 174.9(3)
N2 C11 C12 C13 -0.8(6)
C11 C12 C13 C14 2.2(6)
C12 C13 C14 C22 -2.1(5)
C12 C13 C14 C15 177.5(3)
C13 C14 C15 C16 -177.8(3)
C22 C14 C15 C16 1.8(4)
C14 C15 C16 C17 -0.4(5)
C15 C16 C17 C18 177.5(3)
C15 C16 C17 C21 -1.7(4)
C21 C17 C18 C19 0.3(4)
C16 C17 C18 C19 -178.9(3)
C17 C18 C19 C20 -1.2(4)
C21 N1 C20 C19 0.7(4)
Zn1 N1 C20 C19 -177.37(19)
C18 C19 C20 N1 0.7(4)
C20 N1 C21 C17 -1.5(4)
Zn1 N1 C21 C17 176.77(19)
C20 N1 C21 C22 176.5(2)
Zn1 N1 C21 C22 -5.2(3)
C18 C17 C21 N1 1.1(4)
C16 C17 C21 N1 -179.7(2)
C18 C17 C21 C22 -176.9(2)
C16 C17 C21 C22 2.4(4)
C11 N2 C22 C14 0.9(4)
Zn1 N2 C22 C14 -175.4(2)
C11 N2 C22 C21 -177.1(3)
Zn1 N2 C22 C21 6.5(3)
C13 C14 C22 N2 0.5(4)
C15 C14 C22 N2 -179.1(2)
C13 C14 C22 C21 178.5(3)
C15 C14 C22 C21 -1.1(4)
N1 C21 C22 N2 -0.9(3)
C17 C21 C22 N2 177.2(2)
N1 C21 C22 C14 -179.0(2)
C17 C21 C22 C14 -1.0(4)
